data_7719469
loop_
_publ_author_name
'Price, Jeffrey S.'
'Emslie, David J. H.'

_publ_section_title
;
 Manganese germylene hydride complexes: reactivity with carbon dioxide,
 benzophenone, and diisopropylcarbodiimide.
;
_journal_issue 39
_journal_name_full 'Dalton transactions (Cambridge, England : 2003)'
_journal_page_first 14821
_journal_page_last 14837
_journal_paper_doi 10.1039/d5dt01701g
_journal_volume 54
_journal_year 2025
_chemical_formula_moiety 'C29 H53 Ge Mn O P4'
_chemical_formula_sum 'C29 H53 Ge Mn O P4'
_chemical_formula_weight 669.12
_space_group_crystal_system monoclinic
_space_group_IT_number 13
_space_group_name_Hall '-P 2yac'
_space_group_name_H-M_alt 'P 1 2/n 1'
_atom_sites_solution_hydrogens mixed
_atom_sites_solution_primary dual
_audit_creation_date 2025-07-10
_audit_creation_method
;
Olex2 1.5
(compiled 2025.05.31 svn.r86d253d1 for OlexSys, GUI svn.r7254)
;
_audit_update_record
;
2025-07-16 deposited with the CCDC.	2025-09-02 downloaded from the CCDC.
;
_cell_angle_alpha 90
_cell_angle_beta 95.39(2)
_cell_angle_gamma 90
_cell_formula_units_Z 4
_cell_length_a 18.771(3)
_cell_length_b 9.163(2)
_cell_length_c 19.523(6)
_cell_measurement_reflns_used 5162
_cell_measurement_temperature 100
_cell_measurement_theta_max 27.86
_cell_measurement_theta_min 2.46
_cell_volume 3343.1(14)
_computing_cell_refinement 'SAINT V8.40B (?, 2016)'
_computing_data_reduction 'SAINT V8.40B (?, 2016)'
_computing_molecular_graphics 'Olex2 1.5 (Dolomanov et al., 2009)'
_computing_publication_material 'Olex2 1.5 (Dolomanov et al., 2009)'
_computing_structure_refinement 'SHELXL 2018/3 (Sheldrick, 2015)'
_computing_structure_solution 'SHELXT 2018/2 (Sheldrick, 2018)'
_diffrn_ambient_temperature 100.00
_diffrn_measured_fraction_theta_full 0.999
_diffrn_measured_fraction_theta_max 0.993
_diffrn_measurement_details
;
472 frames, detector distance = 100.0 mm
;
_diffrn_measurement_device '2-circle goniometer'
_diffrn_measurement_device_type 'STOE IPDS II'
_diffrn_measurement_method 'rotation method'
_diffrn_radiation_collimation '0.5 mm diameter, monocapillary'
_diffrn_radiation_monochromator 'plane graphite'
_diffrn_radiation_type MoK\a
_diffrn_radiation_wavelength 0.71073
_diffrn_reflns_av_R_equivalents 0.0365
_diffrn_reflns_av_unetI/netI 0.0464
_diffrn_reflns_Laue_measured_fraction_full 0.999
_diffrn_reflns_Laue_measured_fraction_max 0.993
_diffrn_reflns_limit_h_max 22
_diffrn_reflns_limit_h_min -26
_diffrn_reflns_limit_k_max 12
_diffrn_reflns_limit_k_min -12
_diffrn_reflns_limit_l_max 27
_diffrn_reflns_limit_l_min -27
_diffrn_reflns_number 42422
_diffrn_reflns_point_group_measured_fraction_full 0.999
_diffrn_reflns_point_group_measured_fraction_max 0.993
_diffrn_reflns_theta_full 25.242
_diffrn_reflns_theta_max 29.642
_diffrn_reflns_theta_min 2.096
_diffrn_source_current 40.0
_diffrn_source_power 2.0
_diffrn_source_voltage 50.0
_diffrn_standards_number 0
_exptl_absorpt_coefficient_mu 1.488
_exptl_absorpt_correction_T_max 0.7459
_exptl_absorpt_correction_T_min 0.6335
_exptl_absorpt_correction_type multi-scan
_exptl_absorpt_process_details
;
SADABS-2016/2 (Bruker,2016/2) was used for absorption correction.
wR2(int) was 0.0413 before and 0.0335 after correction.
The Ratio of minimum to maximum transmission is 0.8493.
The \l/2 correction factor is Not present.
;
_exptl_crystal_colour orange
_exptl_crystal_colour_primary orange
_exptl_crystal_density_diffrn 1.329
_exptl_crystal_description block
_exptl_crystal_F_000 1408
_exptl_crystal_size_max 0.4
_exptl_crystal_size_mid 0.3
_exptl_crystal_size_min 0.25
_refine_diff_density_max 1.649
_refine_diff_density_min -1.398
_refine_diff_density_rms 0.084
_refine_ls_extinction_method none
_refine_ls_goodness_of_fit_ref 1.039
_refine_ls_hydrogen_treatment mixed
_refine_ls_matrix_type full
_refine_ls_number_parameters 368
_refine_ls_number_reflns 9368
_refine_ls_number_restraints 27
_refine_ls_restrained_S_all 1.048
_refine_ls_R_factor_all 0.0435
_refine_ls_R_factor_gt 0.0359
_refine_ls_shift/su_max 0.003
_refine_ls_shift/su_mean 0.000
_refine_ls_structure_factor_coef Fsqd
_refine_ls_weighting_details 'w=1/[\s^2^(Fo^2^)+(0.0318P)^2^+3.7498P] where P=(Fo^2^+2Fc^2^)/3'
_refine_ls_weighting_scheme calc
_refine_ls_wR_factor_gt 0.0903
_refine_ls_wR_factor_ref 0.0944
_reflns_Friedel_coverage 0.000
_reflns_number_gt 8137
_reflns_number_total 9368
_reflns_threshold_expression 'I > 2\s(I)'
_cod_data_source_file d5dt01701g3.cif
_cod_data_source_block MnHGenBu_OCHPh2
_cod_depositor_comments 'Adding full bibliography for 7719468--7719476.cif.'
_cod_original_cell_volume 3343.0(14)
_cod_original_sg_symbol_H-M P2/n
_cod_database_code 7719469
_shelx_shelxl_version_number 2018/3
_shelx_space_group_comment
;
The symmetry employed for this shelxl refinement is uniquely defined
by the following loop, which should always be used as a source of
symmetry information in preference to the above space-group names.
They are only intended as comments.
;
_shelx_estimated_absorpt_t_max 0.707
_shelx_estimated_absorpt_t_min 0.587
_olex2_refinement_description
;
1. Fixed Uiso
 At 1.2 times of:
  All C(H) groups, All C(H,H) groups, All C(H,H,H,H) groups
 At 1.5 times of:
  All C(H,H,H) groups
2. Restrained distances
 C3-C4 \\sim C3A-C4A
 with sigma of 0.005
 C3-C2 \\sim C2-C3A
 with sigma of 0.005
 C17-C12 \\sim C12-C17A \\sim C12-C13 \\sim C12-C13A
 with sigma of 0.005
 C16A-C17A \\sim C16-C17 \\sim C14-C13 \\sim C14A-C13A
 with sigma of 0.005
 C15A-C16A \\sim C15-C16 \\sim C15-C14 \\sim C14A-C15A
 with sigma of 0.005
 C5-C12 \\sim C5-C6
 with sigma of 0.005
3. Restrained planarity
 C12, C13, C14, C15, C16, C17
 with sigma of 0.1
 C12, C13A, C14A, C15A, C16A, C17A
 with sigma of 0.1
4. Uiso/Uaniso restraints and constraints
Uanis(C4) = Uanis(C4A)
Uanis(C15) = Uanis(C15A)
Uanis(C13A) = Uanis(C16A)
Uanis(C13) = Uanis(C16)
Uanis(C14A) = Uanis(C17A)
Uanis(C14) = Uanis(C17)
5. Others
 Sof(C3)=Sof(H3A)=Sof(H3B)=Sof(C4)=Sof(H4A)=Sof(H4B)=Sof(H4C)=1-FVAR(1)
 Sof(C3A)=Sof(H3AA)=Sof(H3AB)=Sof(C4A)=Sof(H4AA)=Sof(H4AB)=Sof(H4AC)=FVAR(1)
 Sof(H5B)=Sof(C13A)=Sof(H13A)=Sof(C14A)=Sof(H14A)=Sof(C15A)=Sof(H15A)=
 Sof(C16A)=Sof(H16A)=Sof(C17A)=Sof(H17A)=1-FVAR(2)
 Sof(H5A)=Sof(C13)=Sof(H13)=Sof(C14)=Sof(H14)=Sof(C15)=Sof(H15)=Sof(C16)=
 Sof(H16)=Sof(C17)=Sof(H17)=FVAR(2)
 Fixed Sof: H2AA(0.5) H2AB(0.5) H2BC(0.5) H2BD(0.5)
6.a Ternary CH refined with riding coordinates:
 C5(H5A), C5(H5B)
6.b Secondary CH2 refined with riding coordinates:
 C1(H1A,H1B), C2(H2AA,H2AB), C2(H2BC,H2BD), C3(H3A,H3B), C3A(H3AA,H3AB),
 C20(H20A,H20B), C21(H21A,H21B), C26(H26A,H26B), C27(H27A,H27B)
6.c Aromatic/amide H refined with riding coordinates:
 C7(H7), C8(H8), C9(H9), C10(H10), C11(H11), C13(H13), C13A(H13A), C14(H14),
 C14A(H14A), C15(H15), C15A(H15A), C16(H16), C16A(H16A), C17(H17), C17A(H17A)
6.d Idealised Me refined as rotating group:
 C4(H4A,H4B,H4C), C4A(H4AA,H4AB,H4AC), C18(H18A,H18B,H18C), C19(H19A,H19B,
 H19C), C22(H22A,H22B,H22C), C23(H23A,H23B,H23C), C24(H24A,H24B,H24C), C25(H25A,
 H25B,H25C), C28(H28A,H28B,H28C), C29(H29A,H29B,H29C)
;
_olex2_submission_special_instructions 'No special instructions were received'

loop_
_space_group_symop_operation_xyz
'x, y, z'
'-x+1/2, y, -z+1/2'
'-x, -y, -z'
'x-1/2, -y, z-1/2'

loop_
_atom_site_label
_atom_site_type_symbol
_atom_site_fract_x
_atom_site_fract_y
_atom_site_fract_z
_atom_site_U_iso_or_equiv
_atom_site_adp_type
_atom_site_occupancy
_atom_site_site_symmetry_order
_atom_site_calc_flag
_atom_site_refinement_flags_posn
_atom_site_refinement_flags_adp
_atom_site_refinement_flags_occupancy
_atom_site_disorder_assembly
_atom_site_disorder_group
Ge1 Ge 0.51599(2) 0.72109(2) 0.74303(2) 0.01938(6) Uani 1 1 d . . . . .
Mn1 Mn 0.51178(2) 0.87157(3) 0.83144(2) 0.01356(6) Uani 1 1 d . . . . .
H1 H 0.5123(16) 0.978(3) 0.8908(15) 0.043(8) Uiso 1 1 d . . . . .
P1 P 0.44477(3) 1.03923(5) 0.77342(2) 0.01755(10) Uani 1 1 d . . . . .
P2 P 0.40822(3) 0.79020(5) 0.86129(2) 0.01718(10) Uani 1 1 d . . . . .
P3 P 0.57661(3) 0.74201(5) 0.91028(2) 0.01716(10) Uani 1 1 d . . . . .
P4 P 0.61391(3) 0.98103(5) 0.81619(2) 0.01738(10) Uani 1 1 d . . . . .
O1 O 0.43349(9) 0.6571(2) 0.69193(8) 0.0321(4) Uani 1 1 d . . . . .
C1 C 0.59261(13) 0.6367(2) 0.69023(12) 0.0287(4) Uani 1 1 d . . . . .
H1A H 0.582269 0.665689 0.641452 0.034 Uiso 1 1 calc R U . . .
H1B H 0.638542 0.682999 0.707307 0.034 Uiso 1 1 calc R U . . .
C2 C 0.60338(18) 0.4711(3) 0.69246(14) 0.0440(7) Uani 1 1 d D . . . .
H2AA H 0.566317 0.423158 0.660715 0.053 Uiso 0.5 1 calc R U P A 1
H2AB H 0.598742 0.434545 0.739555 0.053 Uiso 0.5 1 calc R U P A 1
H2BC H 0.556820 0.423672 0.697731 0.053 Uiso 0.5 1 calc R U P B 2
H2BD H 0.636253 0.446129 0.733427 0.053 Uiso 0.5 1 calc R U P B 2
C3 C 0.6817(2) 0.4327(6) 0.6702(3) 0.0414(12) Uani 0.536(5) 1 d D . P C 1
H3A H 0.717695 0.484138 0.701687 0.050 Uiso 0.536(5) 1 calc R U P C 1
H3B H 0.689871 0.326620 0.676635 0.050 Uiso 0.536(5) 1 calc R U P C 1
C3A C 0.6342(3) 0.4084(5) 0.6274(2) 0.0306(12) Uani 0.464(5) 1 d D . P C 2
H3AA H 0.631949 0.300454 0.627214 0.037 Uiso 0.464(5) 1 calc R U P C 2
H3AB H 0.607045 0.445530 0.585051 0.037 Uiso 0.464(5) 1 calc R U P C 2
C4 C 0.6943(4) 0.4709(7) 0.5982(3) 0.0431(11) Uani 0.536(5) 1 d D . P C 1
H4A H 0.654066 0.436402 0.566761 0.065 Uiso 0.536(5) 1 calc R U P C 1
H4B H 0.738572 0.424311 0.586397 0.065 Uiso 0.536(5) 1 calc R U P C 1
H4C H 0.698689 0.576992 0.594046 0.065 Uiso 0.536(5) 1 calc R U P C 1
C4A C 0.7098(3) 0.4591(8) 0.6316(4) 0.0431(11) Uani 0.464(5) 1 d D . P C 2
H4AA H 0.735877 0.420963 0.673644 0.065 Uiso 0.464(5) 1 calc R U P C 2
H4AB H 0.711018 0.565968 0.632397 0.065 Uiso 0.464(5) 1 calc R U P C 2
H4AC H 0.732324 0.423619 0.591430 0.065 Uiso 0.464(5) 1 calc R U P C 2
C5 C 0.42884(12) 0.5942(3) 0.62587(11) 0.0339(5) Uani 1 1 d D . . . .
H5A H 0.476398 0.551030 0.618306 0.041 Uiso 0.545(8) 1 calc R U P D 1
H5B H 0.476398 0.551030 0.618306 0.041 Uiso 0.455(8) 1 calc R U P D 2
C6 C 0.37295(12) 0.4732(2) 0.61970(12) 0.0302(5) Uani 1 1 d D . . . .
C7 C 0.32180(13) 0.4554(3) 0.66555(14) 0.0350(5) Uani 1 1 d . . . . .
H7 H 0.321702 0.518151 0.704296 0.042 Uiso 1 1 calc R U . . .
C8 C 0.26997(14) 0.3452(3) 0.65509(16) 0.0406(6) Uani 1 1 d . . . . .
H8 H 0.234440 0.333712 0.686267 0.049 Uiso 1 1 calc R U . . .
C9 C 0.27115(18) 0.2531(3) 0.59879(16) 0.0474(8) Uani 1 1 d . . . . .
H9 H 0.236798 0.177094 0.591815 0.057 Uiso 1 1 calc R U . . .
C10 C 0.3216(2) 0.2712(3) 0.55330(15) 0.0496(8) Uani 1 1 d . . . . .
H10 H 0.321774 0.208648 0.514522 0.060 Uiso 1 1 calc R U . . .
C11 C 0.37232(16) 0.3803(3) 0.56351(14) 0.0397(6) Uani 1 1 d . . . . .
H11 H 0.407195 0.391787 0.531676 0.048 Uiso 1 1 calc R U . . .
C12 C 0.41041(11) 0.7096(3) 0.57098(11) 0.0360(6) Uani 1 1 d D . . . .
C13 C 0.3429(3) 0.7737(9) 0.5562(3) 0.0393(11) Uani 0.545(8) 1 d D . P D 1
H13 H 0.306708 0.738171 0.582733 0.047 Uiso 0.545(8) 1 calc R U P D 1
C13A C 0.3433(3) 0.7764(9) 0.5679(4) 0.0339(12) Uani 0.455(8) 1 d D . P D 2
H13A H 0.308026 0.759253 0.598715 0.041 Uiso 0.455(8) 1 calc R U P D 2
C14 C 0.3207(3) 0.8816(10) 0.5086(4) 0.0355(10) Uani 0.545(8) 1 d D . P D 1
H14 H 0.272518 0.913871 0.501646 0.043 Uiso 0.545(8) 1 calc R U P D 1
C14A C 0.3365(4) 0.8723(10) 0.5123(4) 0.0319(11) Uani 0.455(8) 1 d D . P D 2
H14A H 0.294267 0.930045 0.507546 0.038 Uiso 0.455(8) 1 calc R U P D 2
C15 C 0.3742(3) 0.9381(8) 0.4723(3) 0.0418(14) Uani 0.545(8) 1 d D . P D 1
H15 H 0.362285 1.011822 0.438996 0.050 Uiso 0.545(8) 1 calc R U P D 1
C15A C 0.3839(3) 0.8931(10) 0.4634(4) 0.0418(14) Uani 0.455(8) 1 d D . P D 2
H15A H 0.373896 0.958189 0.425862 0.050 Uiso 0.455(8) 1 calc R U P D 2
C16 C 0.4442(3) 0.8915(7) 0.4828(2) 0.0393(11) Uani 0.545(8) 1 d D . P D 1
H16 H 0.480440 0.931714 0.457704 0.047 Uiso 0.545(8) 1 calc R U P D 1
C16A C 0.4466(3) 0.8145(7) 0.4719(3) 0.0339(12) Uani 0.455(8) 1 d D . P D 2
H16A H 0.481250 0.830420 0.440257 0.041 Uiso 0.455(8) 1 calc R U P D 2
C17 C 0.4593(2) 0.7824(6) 0.5319(2) 0.0355(10) Uani 0.545(8) 1 d D . P D 1
H17 H 0.508024 0.753724 0.539997 0.043 Uiso 0.545(8) 1 calc R U P D 1
C17A C 0.4621(3) 0.7130(7) 0.5242(2) 0.0319(11) Uani 0.455(8) 1 d D . P D 2
H17A H 0.503394 0.652627 0.527606 0.038 Uiso 0.455(8) 1 calc R U P D 2
C18 C 0.45201(14) 1.2340(2) 0.79655(12) 0.0310(5) Uani 1 1 d . . . . .
H18A H 0.452459 1.244630 0.846539 0.046 Uiso 1 1 calc R U . . .
H18B H 0.411012 1.287121 0.773892 0.046 Uiso 1 1 calc R U . . .
H18C H 0.496405 1.273964 0.781512 0.046 Uiso 1 1 calc R U . . .
C19 C 0.44352(14) 1.0588(3) 0.68012(10) 0.0330(5) Uani 1 1 d . . . . .
H19A H 0.491766 1.082150 0.668151 0.050 Uiso 1 1 calc R U . . .
H19B H 0.410623 1.137468 0.664369 0.050 Uiso 1 1 calc R U . . .
H19C H 0.427505 0.967113 0.657825 0.050 Uiso 1 1 calc R U . . .
C20 C 0.34822(12) 1.0110(3) 0.78322(16) 0.0386(6) Uani 1 1 d . . . . .
H20A H 0.333663 1.073405 0.820896 0.046 Uiso 1 1 calc R U . . .
H20B H 0.319424 1.039487 0.740199 0.046 Uiso 1 1 calc R U . . .
C21 C 0.33421(11) 0.8519(2) 0.79922(11) 0.0261(4) Uani 1 1 d . . . . .
H21A H 0.332438 0.792686 0.756693 0.031 Uiso 1 1 calc R U . . .
H21B H 0.287921 0.841789 0.819241 0.031 Uiso 1 1 calc R U . . .
C22 C 0.37611(13) 0.8571(3) 0.94167(11) 0.0339(5) Uani 1 1 d . . . . .
H22A H 0.410576 0.830777 0.980543 0.051 Uiso 1 1 calc R U . . .
H22B H 0.329637 0.812739 0.947831 0.051 Uiso 1 1 calc R U . . .
H22C H 0.370997 0.963488 0.939495 0.051 Uiso 1 1 calc R U . . .
C23 C 0.38736(13) 0.5961(2) 0.86841(14) 0.0338(5) Uani 1 1 d . . . . .
H23A H 0.396069 0.546351 0.825544 0.051 Uiso 1 1 calc R U . . .
H23B H 0.336993 0.584659 0.876763 0.051 Uiso 1 1 calc R U . . .
H23C H 0.417843 0.553289 0.906723 0.051 Uiso 1 1 calc R U . . .
C24 C 0.55581(13) 0.7374(2) 1.00051(10) 0.0263(4) Uani 1 1 d . . . . .
H24A H 0.545807 0.836593 1.015758 0.040 Uiso 1 1 calc R U . . .
H24B H 0.596760 0.697544 1.029373 0.040 Uiso 1 1 calc R U . . .
H24C H 0.513772 0.675618 1.004462 0.040 Uiso 1 1 calc R U . . .
C25 C 0.59328(13) 0.5458(2) 0.89879(12) 0.0294(4) Uani 1 1 d . . . . .
H25A H 0.547500 0.493999 0.891581 0.044 Uiso 1 1 calc R U . . .
H25B H 0.620903 0.507379 0.939963 0.044 Uiso 1 1 calc R U . . .
H25C H 0.620286 0.531555 0.858725 0.044 Uiso 1 1 calc R U . . .
C26 C 0.67004(11) 0.8112(2) 0.92219(10) 0.0235(4) Uani 1 1 d . . . . .
H26A H 0.673815 0.889949 0.957066 0.028 Uiso 1 1 calc R U . . .
H26B H 0.702906 0.731424 0.938546 0.028 Uiso 1 1 calc R U . . .
C27 C 0.69071(11) 0.8698(2) 0.85342(10) 0.0236(4) Uani 1 1 d . . . . .
H27A H 0.699992 0.788164 0.822231 0.028 Uiso 1 1 calc R U . . .
H27B H 0.734403 0.930464 0.860549 0.028 Uiso 1 1 calc R U . . .
C28 C 0.63698(12) 1.1553(2) 0.86003(12) 0.0286(4) Uani 1 1 d . . . . .
H28A H 0.604232 1.231709 0.841251 0.043 Uiso 1 1 calc R U . . .
H28B H 0.686235 1.182129 0.852718 0.043 Uiso 1 1 calc R U . . .
H28C H 0.632743 1.144631 0.909434 0.043 Uiso 1 1 calc R U . . .
C29 C 0.64193(12) 1.0299(3) 0.73127(11) 0.0280(4) Uani 1 1 d . . . . .
H29A H 0.641432 0.942593 0.702269 0.042 Uiso 1 1 calc R U . . .
H29B H 0.690409 1.070638 0.736853 0.042 Uiso 1 1 calc R U . . .
H29C H 0.608858 1.102655 0.709490 0.042 Uiso 1 1 calc R U . . .

loop_
_atom_site_aniso_label
_atom_site_aniso_U_11
_atom_site_aniso_U_22
_atom_site_aniso_U_33
_atom_site_aniso_U_23
_atom_site_aniso_U_13
_atom_site_aniso_U_12
Ge1 0.02158(11) 0.02124(10) 0.01512(9) -0.00492(7) 0.00067(7) -0.00086(7)
Mn1 0.01542(13) 0.01267(12) 0.01245(12) 0.00004(9) 0.00060(9) 0.00084(9)
P1 0.0183(2) 0.0158(2) 0.0182(2) 0.00260(16) -0.00044(17) 0.00143(17)
P2 0.0182(2) 0.0156(2) 0.0179(2) -0.00030(16) 0.00257(17) -0.00131(17)
P3 0.0214(2) 0.0144(2) 0.0153(2) 0.00118(16) -0.00084(17) 0.00171(17)
P4 0.0167(2) 0.0197(2) 0.0157(2) 0.00180(16) 0.00092(16) -0.00084(17)
O1 0.0250(8) 0.0446(9) 0.0274(8) -0.0179(7) 0.0057(6) -0.0091(7)
C1 0.0307(11) 0.0259(10) 0.0299(10) -0.0053(8) 0.0051(8) 0.0005(8)
C2 0.075(2) 0.0233(11) 0.0380(13) 0.0021(9) 0.0263(13) 0.0098(12)
C3 0.045(3) 0.034(2) 0.047(3) 0.000(2) 0.010(2) 0.012(2)
C3A 0.047(3) 0.019(2) 0.027(2) -0.0018(17) 0.011(2) 0.004(2)
C4 0.048(3) 0.0356(18) 0.048(3) -0.006(3) 0.016(3) 0.0039(18)
C4A 0.048(3) 0.0356(18) 0.048(3) -0.006(3) 0.016(3) 0.0039(18)
C5 0.0228(10) 0.0482(14) 0.0310(11) -0.0226(10) 0.0042(8) -0.0043(10)
C6 0.0239(10) 0.0267(10) 0.0372(11) -0.0070(9) -0.0114(9) 0.0013(8)
C7 0.0307(12) 0.0255(11) 0.0472(13) -0.0082(10) -0.0046(10) -0.0010(9)
C8 0.0327(13) 0.0264(11) 0.0594(16) 0.0053(11) -0.0120(11) -0.0026(10)
C9 0.0567(18) 0.0211(10) 0.0566(17) 0.0080(11) -0.0345(15) -0.0106(11)
C10 0.080(2) 0.0193(10) 0.0431(15) -0.0050(10) -0.0297(15) 0.0012(12)
C11 0.0480(15) 0.0299(11) 0.0379(13) -0.0065(10) -0.0139(11) 0.0104(11)
C12 0.0310(12) 0.0522(15) 0.0252(10) -0.0142(10) 0.0045(9) -0.0188(11)
C13 0.045(2) 0.041(2) 0.036(2) -0.0073(16) 0.0217(16) -0.0101(15)
C13A 0.049(3) 0.022(2) 0.034(2) 0.0001(17) 0.0235(18) -0.0093(16)
C14 0.0259(17) 0.037(2) 0.045(2) -0.0066(15) 0.0084(14) 0.0012(17)
C14A 0.034(2) 0.022(2) 0.042(2) -0.0011(15) 0.0107(18) -0.0039(19)
C15 0.060(3) 0.049(4) 0.0186(19) -0.009(2) 0.0124(16) -0.011(2)
C15A 0.060(3) 0.049(4) 0.0186(19) -0.009(2) 0.0124(16) -0.011(2)
C16 0.045(2) 0.041(2) 0.036(2) -0.0073(16) 0.0217(16) -0.0101(15)
C16A 0.049(3) 0.022(2) 0.034(2) 0.0001(17) 0.0235(18) -0.0093(16)
C17 0.0259(17) 0.037(2) 0.045(2) -0.0066(15) 0.0084(14) 0.0012(17)
C17A 0.034(2) 0.022(2) 0.042(2) -0.0011(15) 0.0107(18) -0.0039(19)
C18 0.0432(13) 0.0178(9) 0.0306(11) -0.0002(8) -0.0037(9) 0.0067(9)
C19 0.0473(14) 0.0322(11) 0.0180(9) 0.0040(8) -0.0052(9) 0.0109(10)
C20 0.0198(10) 0.0356(12) 0.0603(16) 0.0195(12) 0.0027(10) 0.0053(9)
C21 0.0184(9) 0.0300(10) 0.0294(10) 0.0045(8) -0.0014(8) -0.0033(8)
C22 0.0263(11) 0.0511(14) 0.0255(10) -0.0096(10) 0.0095(8) -0.0036(10)
C23 0.0316(12) 0.0209(10) 0.0499(14) 0.0058(9) 0.0091(10) -0.0058(9)
C24 0.0343(11) 0.0287(10) 0.0157(8) 0.0054(7) 0.0006(8) 0.0003(9)
C25 0.0359(12) 0.0166(9) 0.0344(11) 0.0004(8) -0.0033(9) 0.0064(8)
C26 0.0219(9) 0.0258(9) 0.0214(9) 0.0031(7) -0.0052(7) 0.0014(8)
C27 0.0169(9) 0.0298(10) 0.0235(9) 0.0015(8) -0.0012(7) 0.0017(8)
C28 0.0291(11) 0.0217(9) 0.0350(11) -0.0022(8) 0.0029(9) -0.0077(8)
C29 0.0246(10) 0.0376(12) 0.0222(9) 0.0064(8) 0.0042(8) -0.0027(9)

loop_
_atom_type_symbol
_atom_type_description
_atom_type_scat_dispersion_real
_atom_type_scat_dispersion_imag
_atom_type_scat_source
C C 0.0033 0.0016 'International Tables Vol C Tables 4.2.6.8 and 6.1.1.4'
H H 0.0000 0.0000 'International Tables Vol C Tables 4.2.6.8 and 6.1.1.4'
Ge Ge 0.1547 1.8001 'International Tables Vol C Tables 4.2.6.8 and 6.1.1.4'
Mn Mn 0.3368 0.7283 'International Tables Vol C Tables 4.2.6.8 and 6.1.1.4'
O O 0.0106 0.0060 'International Tables Vol C Tables 4.2.6.8 and 6.1.1.4'
P P 0.1023 0.0942 'International Tables Vol C Tables 4.2.6.8 and 6.1.1.4'

loop_
_geom_angle_atom_site_label_1
_geom_angle_atom_site_label_2
_geom_angle_atom_site_label_3
_geom_angle
_geom_angle_site_symmetry_1
_geom_angle_site_symmetry_3
_geom_angle_publ_flag
O1 Ge1 Mn1 121.73(5) . . ?
O1 Ge1 C1 101.82(8) . . ?
C1 Ge1 Mn1 136.15(7) . . ?
Ge1 Mn1 H1 177.1(12) . . ?
Ge1 Mn1 P1 95.33(3) . . ?
P1 Mn1 H1 84.6(11) . . ?
P2 Mn1 Ge1 95.28(2) . . ?
P2 Mn1 H1 87.6(12) . . ?
P2 Mn1 P1 84.15(2) . . ?
P2 Mn1 P3 94.32(3) . . ?
P3 Mn1 Ge1 98.64(3) . . ?
P3 Mn1 H1 81.5(11) . . ?
P3 Mn1 P1 166.04(2) . . ?
P4 Mn1 Ge1 94.74(2) . . ?
P4 Mn1 H1 82.4(12) . . ?
P4 Mn1 P1 94.25(2) . . ?
P4 Mn1 P2 169.96(2) . . ?
P4 Mn1 P3 84.83(3) . . ?
C18 P1 Mn1 121.23(8) . . ?
C18 P1 C20 99.19(12) . . ?
C19 P1 Mn1 121.88(8) . . ?
C19 P1 C18 98.22(11) . . ?
C19 P1 C20 101.24(13) . . ?
C20 P1 Mn1 111.19(8) . . ?
C21 P2 Mn1 110.49(7) . . ?
C22 P2 Mn1 118.65(8) . . ?
C22 P2 C21 99.87(11) . . ?
C23 P2 Mn1 123.21(8) . . ?
C23 P2 C21 101.23(11) . . ?
C23 P2 C22 99.78(12) . . ?
C24 P3 Mn1 121.68(8) . . ?
C24 P3 C25 98.50(11) . . ?
C24 P3 C26 99.82(10) . . ?
C25 P3 Mn1 121.80(8) . . ?
C25 P3 C26 100.32(10) . . ?
C26 P3 Mn1 110.75(7) . . ?
C27 P4 Mn1 110.46(7) . . ?
C28 P4 Mn1 119.98(8) . . ?
C28 P4 C27 98.85(10) . . ?
C29 P4 Mn1 123.85(8) . . ?
C29 P4 C27 102.08(10) . . ?
C29 P4 C28 97.62(11) . . ?
C5 O1 Ge1 126.74(14) . . ?
Ge1 C1 H1A 107.8 . . ?
Ge1 C1 H1B 107.8 . . ?
H1A C1 H1B 107.2 . . ?
C2 C1 Ge1 117.86(17) . . ?
C2 C1 H1A 107.8 . . ?
C2 C1 H1B 107.8 . . ?
C1 C2 H2AA 109.8 . . ?
C1 C2 H2AB 109.8 . . ?
C1 C2 H2BC 108.8 . . ?
C1 C2 H2BD 108.8 . . ?
C1 C2 C3 109.3(3) . . ?
C1 C2 C3A 113.7(3) . . ?
H2AA C2 H2AB 108.3 . . ?
H2BC C2 H2BD 107.7 . . ?
C3 C2 H2AA 109.8 . . ?
C3 C2 H2AB 109.8 . . ?
C3A C2 H2BC 108.8 . . ?
C3A C2 H2BD 108.8 . . ?
C2 C3 H3A 108.3 . . ?
C2 C3 H3B 108.3 . . ?
H3A C3 H3B 107.4 . . ?
C4 C3 C2 115.7(4) . . ?
C4 C3 H3A 108.3 . . ?
C4 C3 H3B 108.3 . . ?
C2 C3A H3AA 110.7 . . ?
C2 C3A H3AB 110.7 . . ?
H3AA C3A H3AB 108.8 . . ?
C4A C3A C2 105.4(4) . . ?
C4A C3A H3AA 110.7 . . ?
C4A C3A H3AB 110.7 . . ?
C3 C4 H4A 109.5 . . ?
C3 C4 H4B 109.5 . . ?
C3 C4 H4C 109.5 . . ?
H4A C4 H4B 109.5 . . ?
H4A C4 H4C 109.5 . . ?
H4B C4 H4C 109.5 . . ?
C3A C4A H4AA 109.5 . . ?
C3A C4A H4AB 109.5 . . ?
C3A C4A H4AC 109.5 . . ?
H4AA C4A H4AB 109.5 . . ?
H4AA C4A H4AC 109.5 . . ?
H4AB C4A H4AC 109.5 . . ?
O1 C5 H5A 108.5 . . ?
O1 C5 H5B 108.5 . . ?
O1 C5 C6 110.69(18) . . ?
O1 C5 C12 110.56(19) . . ?
C6 C5 H5A 108.5 . . ?
C6 C5 H5B 108.5 . . ?
C12 C5 H5A 108.5 . . ?
C12 C5 H5B 108.5 . . ?
C12 C5 C6 109.92(18) . . ?
C7 C6 C5 123.3(2) . . ?
C7 C6 C11 119.0(2) . . ?
C11 C6 C5 117.6(2) . . ?
C6 C7 H7 119.9 . . ?
C6 C7 C8 120.3(2) . . ?
C8 C7 H7 119.9 . . ?
C7 C8 H8 120.3 . . ?
C9 C8 C7 119.4(3) . . ?
C9 C8 H8 120.3 . . ?
C8 C9 H9 119.9 . . ?
C10 C9 C8 120.2(2) . . ?
C10 C9 H9 119.9 . . ?
C9 C10 H10 119.9 . . ?
C9 C10 C11 120.3(3) . . ?
C11 C10 H10 119.9 . . ?
C6 C11 H11 119.6 . . ?
C10 C11 C6 120.8(3) . . ?
C10 C11 H11 119.6 . . ?
C13 C12 C5 125.3(4) . . ?
C13 C12 C17 108.1(5) . . ?
C13A C12 C5 118.7(3) . . ?
C17 C12 C5 126.2(3) . . ?
C17A C12 C5 110.6(3) . . ?
C17A C12 C13A 129.9(4) . . ?
C12 C13 H13 115.0 . . ?
C14 C13 C12 130.0(6) . . ?
C14 C13 H13 115.0 . . ?
C12 C13A H13A 125.4 . . ?
C14A C13A C12 109.2(5) . . ?
C14A C13A H13A 125.4 . . ?
C13 C14 H14 122.5 . . ?
C15 C14 C13 115.0(6) . . ?
C15 C14 H14 122.5 . . ?
C13A C14A H14A 116.3 . . ?
C15A C14A C13A 127.4(7) . . ?
C15A C14A H14A 116.3 . . ?
C14 C15 H15 118.8 . . ?
C16 C15 C14 122.4(6) . . ?
C16 C15 H15 118.8 . . ?
C14A C15A H15A 121.8 . . ?
C16A C15A C14A 116.4(7) . . ?
C16A C15A H15A 121.8 . . ?
C15 C16 H16 121.5 . . ?
C15 C16 C17 117.0(5) . . ?
C17 C16 H16 121.5 . . ?
C15A C16A H16A 118.1 . . ?
C15A C16A C17A 123.8(6) . . ?
C17A C16A H16A 118.1 . . ?
C12 C17 H17 116.3 . . ?
C16 C17 C12 127.4(4) . . ?
C16 C17 H17 116.3 . . ?
C12 C17A H17A 123.7 . . ?
C16A C17A C12 112.7(4) . . ?
C16A C17A H17A 123.7 . . ?
P1 C18 H18A 109.5 . . ?
P1 C18 H18B 109.5 . . ?
P1 C18 H18C 109.5 . . ?
H18A C18 H18B 109.5 . . ?
H18A C18 H18C 109.5 . . ?
H18B C18 H18C 109.5 . . ?
P1 C19 H19A 109.5 . . ?
P1 C19 H19B 109.5 . . ?
P1 C19 H19C 109.5 . . ?
H19A C19 H19B 109.5 . . ?
H19A C19 H19C 109.5 . . ?
H19B C19 H19C 109.5 . . ?
P1 C20 H20A 109.6 . . ?
P1 C20 H20B 109.6 . . ?
H20A C20 H20B 108.2 . . ?
C21 C20 P1 110.12(16) . . ?
C21 C20 H20A 109.6 . . ?
C21 C20 H20B 109.6 . . ?
P2 C21 H21A 110.3 . . ?
P2 C21 H21B 110.3 . . ?
C20 C21 P2 107.17(15) . . ?
C20 C21 H21A 110.3 . . ?
C20 C21 H21B 110.3 . . ?
H21A C21 H21B 108.5 . . ?
P2 C22 H22A 109.5 . . ?
P2 C22 H22B 109.5 . . ?
P2 C22 H22C 109.5 . . ?
H22A C22 H22B 109.5 . . ?
H22A C22 H22C 109.5 . . ?
H22B C22 H22C 109.5 . . ?
P2 C23 H23A 109.5 . . ?
P2 C23 H23B 109.5 . . ?
P2 C23 H23C 109.5 . . ?
H23A C23 H23B 109.5 . . ?
H23A C23 H23C 109.5 . . ?
H23B C23 H23C 109.5 . . ?
P3 C24 H24A 109.5 . . ?
P3 C24 H24B 109.5 . . ?
P3 C24 H24C 109.5 . . ?
H24A C24 H24B 109.5 . . ?
H24A C24 H24C 109.5 . . ?
H24B C24 H24C 109.5 . . ?
P3 C25 H25A 109.5 . . ?
P3 C25 H25B 109.5 . . ?
P3 C25 H25C 109.5 . . ?
H25A C25 H25B 109.5 . . ?
H25A C25 H25C 109.5 . . ?
H25B C25 H25C 109.5 . . ?
P3 C26 H26A 109.9 . . ?
P3 C26 H26B 109.9 . . ?
H26A C26 H26B 108.3 . . ?
C27 C26 P3 108.91(13) . . ?
C27 C26 H26A 109.9 . . ?
C27 C26 H26B 109.9 . . ?
P4 C27 H27A 110.4 . . ?
P4 C27 H27B 110.4 . . ?
C26 C27 P4 106.54(14) . . ?
C26 C27 H27A 110.4 . . ?
C26 C27 H27B 110.4 . . ?
H27A C27 H27B 108.6 . . ?
P4 C28 H28A 109.5 . . ?
P4 C28 H28B 109.5 . . ?
P4 C28 H28C 109.5 . . ?
H28A C28 H28B 109.5 . . ?
H28A C28 H28C 109.5 . . ?
H28B C28 H28C 109.5 . . ?
P4 C29 H29A 109.5 . . ?
P4 C29 H29B 109.5 . . ?
P4 C29 H29C 109.5 . . ?
H29A C29 H29B 109.5 . . ?
H29A C29 H29C 109.5 . . ?
H29B C29 H29C 109.5 . . ?

loop_
_geom_bond_atom_site_label_1
_geom_bond_atom_site_label_2
_geom_bond_distance
_geom_bond_site_symmetry_2
_geom_bond_publ_flag
Ge1 Mn1 2.2165(6) . ?
Ge1 O1 1.8566(16) . ?
Ge1 C1 2.002(2) . ?
Mn1 H1 1.52(3) . ?
Mn1 P1 2.2266(7) . ?
Mn1 P2 2.2106(6) . ?
Mn1 P3 2.2152(7) . ?
Mn1 P4 2.2084(6) . ?
P1 C18 1.843(2) . ?
P1 C19 1.828(2) . ?
P1 C20 1.858(2) . ?
P2 C21 1.844(2) . ?
P2 C22 1.838(2) . ?
P2 C23 1.829(2) . ?
P3 C24 1.840(2) . ?
P3 C25 1.842(2) . ?
P3 C26 1.859(2) . ?
P4 C27 1.857(2) . ?
P4 C28 1.844(2) . ?
P4 C29 1.841(2) . ?
O1 C5 1.408(3) . ?
C1 H1A 0.9900 . ?
C1 H1B 0.9900 . ?
C1 C2 1.531(3) . ?
C2 H2AA 0.9900 . ?
C2 H2AB 0.9900 . ?
C2 H2BC 0.9900 . ?
C2 H2BD 0.9900 . ?
C2 C3 1.611(5) . ?
C2 C3A 1.555(4) . ?
C3 H3A 0.9900 . ?
C3 H3B 0.9900 . ?
C3 C4 1.488(6) . ?
C3A H3AA 0.9900 . ?
C3A H3AB 0.9900 . ?
C3A C4A 1.488(6) . ?
C4 H4A 0.9800 . ?
C4 H4B 0.9800 . ?
C4 H4C 0.9800 . ?
C4A H4AA 0.9800 . ?
C4A H4AB 0.9800 . ?
C4A H4AC 0.9800 . ?
C5 H5A 1.0000 . ?
C5 H5B 1.0000 . ?
C5 C6 1.524(3) . ?
C5 C12 1.522(3) . ?
C6 C7 1.382(4) . ?
C6 C11 1.388(3) . ?
C7 H7 0.9500 . ?
C7 C8 1.404(3) . ?
C8 H8 0.9500 . ?
C8 C9 1.388(4) . ?
C9 H9 0.9500 . ?
C9 C10 1.368(5) . ?
C10 H10 0.9500 . ?
C10 C11 1.381(4) . ?
C11 H11 0.9500 . ?
C12 C13 1.402(4) . ?
C12 C13A 1.396(4) . ?
C12 C17 1.415(4) . ?
C12 C17A 1.394(4) . ?
C13 H13 0.9500 . ?
C13 C14 1.393(4) . ?
C13A H13A 0.9500 . ?
C13A C14A 1.392(4) . ?
C14 H14 0.9500 . ?
C14 C15 1.382(4) . ?
C14A H14A 0.9500 . ?
C14A C15A 1.378(4) . ?
C15 H15 0.9500 . ?
C15 C16 1.378(4) . ?
C15A H15A 0.9500 . ?
C15A C16A 1.376(5) . ?
C16 H16 0.9500 . ?
C16 C17 1.396(4) . ?
C16A H16A 0.9500 . ?
C16A C17A 1.391(5) . ?
C17 H17 0.9500 . ?
C17A H17A 0.9500 . ?
C18 H18A 0.9800 . ?
C18 H18B 0.9800 . ?
C18 H18C 0.9800 . ?
C19 H19A 0.9800 . ?
C19 H19B 0.9800 . ?
C19 H19C 0.9800 . ?
C20 H20A 0.9900 . ?
C20 H20B 0.9900 . ?
C20 C21 1.519(3) . ?
C21 H21A 0.9900 . ?
C21 H21B 0.9900 . ?
C22 H22A 0.9800 . ?
C22 H22B 0.9800 . ?
C22 H22C 0.9800 . ?
C23 H23A 0.9800 . ?
C23 H23B 0.9800 . ?
C23 H23C 0.9800 . ?
C24 H24A 0.9800 . ?
C24 H24B 0.9800 . ?
C24 H24C 0.9800 . ?
C25 H25A 0.9800 . ?
C25 H25B 0.9800 . ?
C25 H25C 0.9800 . ?
C26 H26A 0.9900 . ?
C26 H26B 0.9900 . ?
C26 C27 1.529(3) . ?
C27 H27A 0.9900 . ?
C27 H27B 0.9900 . ?
C28 H28A 0.9800 . ?
C28 H28B 0.9800 . ?
C28 H28C 0.9800 . ?
C29 H29A 0.9800 . ?
C29 H29B 0.9800 . ?
C29 H29C 0.9800 . ?

loop_
_geom_torsion_atom_site_label_1
_geom_torsion_atom_site_label_2
_geom_torsion_atom_site_label_3
_geom_torsion_atom_site_label_4
_geom_torsion
_geom_torsion_site_symmetry_1
_geom_torsion_site_symmetry_2
_geom_torsion_site_symmetry_3
_geom_torsion_site_symmetry_4
_geom_torsion_publ_flag
Ge1 O1 C5 C6 142.46(16) . . . . ?
Ge1 O1 C5 C12 -95.5(2) . . . . ?
Ge1 C1 C2 C3 -160.7(2) . . . . ?
Ge1 C1 C2 C3A 152.2(3) . . . . ?
Mn1 Ge1 O1 C5 162.44(16) . . . . ?
Mn1 P1 C20 C21 -25.4(2) . . . . ?
Mn1 P2 C21 C20 -42.98(18) . . . . ?
Mn1 P3 C26 C27 -32.68(16) . . . . ?
Mn1 P4 C27 C26 -41.54(15) . . . . ?
P1 C20 C21 P2 41.4(2) . . . . ?
P3 C26 C27 P4 44.90(17) . . . . ?
O1 C5 C6 C7 15.8(3) . . . . ?
O1 C5 C6 C11 -166.7(2) . . . . ?
O1 C5 C12 C13 -74.1(5) . . . . ?
O1 C5 C12 C13A -66.3(5) . . . . ?
O1 C5 C12 C17 98.1(4) . . . . ?
O1 C5 C12 C17A 123.3(3) . . . . ?
C1 Ge1 O1 C5 -12.2(2) . . . . ?
C1 C2 C3 C4 -64.1(5) . . . . ?
C1 C2 C3A C4A 70.7(5) . . . . ?
C5 C6 C7 C8 177.3(2) . . . . ?
C5 C6 C11 C10 -177.7(2) . . . . ?
C5 C12 C13 C14 178.4(6) . . . . ?
C5 C12 C13A C14A -177.1(5) . . . . ?
C5 C12 C17 C16 -177.9(4) . . . . ?
C5 C12 C17A C16A 178.5(4) . . . . ?
C6 C5 C12 C13 48.4(5) . . . . ?
C6 C5 C12 C13A 56.2(5) . . . . ?
C6 C5 C12 C17 -139.4(4) . . . . ?
C6 C5 C12 C17A -114.2(3) . . . . ?
C6 C7 C8 C9 0.8(4) . . . . ?
C7 C6 C11 C10 -0.2(4) . . . . ?
C7 C8 C9 C10 -1.1(4) . . . . ?
C8 C9 C10 C11 0.8(4) . . . . ?
C9 C10 C11 C6 -0.2(4) . . . . ?
C11 C6 C7 C8 -0.2(4) . . . . ?
C12 C5 C6 C7 -106.6(2) . . . . ?
C12 C5 C6 C11 70.9(3) . . . . ?
C12 C13 C14 C15 -2.9(11) . . . . ?
C12 C13A C14A C15A 5.1(11) . . . . ?
C13 C12 C17 C16 -4.6(7) . . . . ?
C13 C14 C15 C16 -0.3(10) . . . . ?
C13A C12 C17A C16A 9.4(8) . . . . ?
C13A C14A C15A C16A -2.8(12) . . . . ?
C14 C15 C16 C17 0.4(10) . . . . ?
C14A C15A C16A C17A 3.1(11) . . . . ?
C15 C16 C17 C12 2.4(8) . . . . ?
C15A C16A C17A C12 -5.8(9) . . . . ?
C17 C12 C13 C14 5.0(9) . . . . ?
C17A C12 C13A C14A -8.8(9) . . . . ?
C18 P1 C20 C21 -154.17(19) . . . . ?
C19 P1 C20 C21 105.5(2) . . . . ?
C22 P2 C21 C20 82.79(18) . . . . ?
C23 P2 C21 C20 -175.07(17) . . . . ?
C24 P3 C26 C27 -162.14(15) . . . . ?
C25 P3 C26 C27 97.25(16) . . . . ?
C28 P4 C27 C26 85.17(15) . . . . ?
C29 P4 C27 C26 -175.00(14) . . . . ?
